data_2002004
loop_
_publ_author_name
'Irngartinger, H.'
'Oeser, T.'
'K\"ohler, C.-M.'

_publ_section_title
;
 Two iron--tricarbonyl complexes with substituted
 bicyclo[2.2.2]octadienes
;
_journal_issue 2
_journal_name_full 'Acta Crystallographica Section C'
_journal_page_first 378
_journal_page_last 381
_journal_paper_doi 10.1107/S0108270192005924
_journal_volume 49
_journal_year 1993
_chemical_formula_moiety 'Fe (C12 H14 O4) (C1 O1)3'
_chemical_formula_sum 'C15 H14 Fe O7'
_chemical_formula_weight 361.96
_symmetry_cell_setting monoclinic
_symmetry_space_group_name_Hall '-P 2ybc'
_symmetry_space_group_name_H-M 'P 1 21/c 1'
_atom_type_scat_source IntTabIV
_cell_angle_alpha 90
_cell_angle_beta 91.030(10)
_cell_angle_gamma 90
_cell_formula_units_Z 4
_cell_length_a 8.1800(10)
_cell_length_b 8.0970(10)
_cell_length_c 23.059(4)
_cell_measurement_reflns_used 70
_cell_measurement_temperature 293
_cell_measurement_theta_max 26
_cell_measurement_theta_min 9
_cell_volume 1527.0(4)
_diffrn_measurement_device 'Enraf-Nonius CAD-4'
_diffrn_measurement_method \w/2\q
_diffrn_radiation_type MoK\a
_diffrn_radiation_wavelength 0.71071
_diffrn_reflns_av_R_equivalents 0.02
_diffrn_reflns_limit_h_max 10
_diffrn_reflns_limit_h_min 0
_diffrn_reflns_limit_k_max 10
_diffrn_reflns_limit_k_min 0
_diffrn_reflns_limit_l_max 30
_diffrn_reflns_limit_l_min -30
_diffrn_reflns_number 4035
_diffrn_reflns_theta_max 28
_diffrn_standards_decay_% 0.9
_diffrn_standards_interval_time 60
_diffrn_standards_number 3
_exptl_absorpt_coefficient_mu 1.02
_exptl_absorpt_correction_T_max 0.770
_exptl_absorpt_correction_T_min 0.744
_exptl_absorpt_correction_type numerical
_exptl_crystal_colour orange
_exptl_crystal_density_diffrn 1.58
_exptl_crystal_description prism
_exptl_crystal_size_max 0.4
_exptl_crystal_size_mid 0.3
_exptl_crystal_size_min 0.3
_refine_diff_density_max 0.246
_refine_diff_density_min -0.382
_refine_ls_goodness_of_fit_obs 1.80
_refine_ls_hydrogen_treatment refall
_refine_ls_number_parameters 264
_refine_ls_number_reflns 2849
_refine_ls_R_factor_obs 0.029
_refine_ls_shift/esd_max 0.01
_refine_ls_structure_factor_coef F
_refine_ls_weighting_details w=1/\s(F~o~)^2^=[4xF~o~^2^/\s(F~o~^2^)^2^]
_refine_ls_weighting_scheme calc
_refine_ls_wR_factor_obs 0.038
_reflns_number_observed 2849
_reflns_number_total 3652
_reflns_observed_criterion F>2.5\s(F)
_cod_data_source_file sh1001.cif
_cod_data_source_block sh1001_structure_2_of_2
_cod_depositor_comments
;
The following automatic conversions were performed:

'_refine_ls_weighting_scheme' value '
w=1/\s(F~o~)^2^=[4xF~o~^2^/\s(F~o~^2^)^2^]' was changed to 'calc'.
New tag '_refine_ls_weighting_details' was created. The value of the
new tag was set to 'w=1/\s(F~o~)^2^=[4xF~o~^2^/\s(F~o~^2^)^2^]'.

Automatic conversion script
Id: cif_fix_values 3143 2015-03-26 13:38:13Z robertas 
;
_cod_original_cell_volume 1527.0(7)
_cod_database_code 2002004

loop_
_atom_site_label
_atom_site_fract_x
_atom_site_fract_y
_atom_site_fract_z
_atom_site_U_iso_or_equiv
Fe .83091(3) .17953(3) .603610(10) .03410(10)
O1 .4761(2) .1551(2) .61130(10) .0703(9)
O2 .8039(2) .0972(2) .47950(10) .0786(10)
O3 .8506(2) -.1370(2) .66590(10) .0714(10)
O4 .7967(2) .4807(2) .75610(10) .0757(9)
O5 .6401(2) .2745(2) .72520(10) .0456(6)
O6 .5801(2) .5327(2) .63010(10) .0510(7)
O7 .7165(2) .6198(2) .55280(10) .0517(7)
C1 1.0508(2) .3123(2) .68320(10) .0397(8)
C2 .8711(2) .3487(2) .66940(10) .0312(7)
C3 .8507(2) .4340(2) .61530(10) .0325(7)
C4 1.0118(2) .4611(2) .58490(10) .0411(8)
C5 1.0700(2) .2849(3) .57910(10) .0450(9)
C6 1.0917(2) .2059(2) .63140(10) .0435(9)
C7 1.1549(2) .4718(3) .68250(10) .0520(10)
C8 1.1334(2) .5589(3) .62350(10) .0514(10)
C9 .7646(2) .3773(2) .72090(10) .0361(7)
C10 .5340(3) .3034(3) .77410(10) .0592(11)
C11 .7025(2) .5307(2) .60160(10) .0352(7)
C12 .5749(3) .7165(3) .53640(10) .0675(12)
C13 .6144(2) .1697(2) .60950(10) .0442(9)
C14 .8168(2) .1307(3) .52750(10) .0483(9)
C15 .8488(2) -.0152(2) .64160(10) .0454(9)
H1 1.062(2) .253(2) .7170(10) .039(5)
H4 .999(2) .517(2) .5490(10) .045(5)
H5 1.106(2) .244(3) .5450(10) .052(6)
H6 1.137(2) .105(2) .6360(10) .048(5)
H7A 1.116(3) .540(3) .7120(10) .065(7)
H7B 1.275(3) .436(3) .6880(10) .069(7)
H8A 1.087(3) .673(3) .6270(10) .086(9)
H8B 1.239(3) .561(3) .6020(10) .060(6)
H10B .507(3) .416(3) .7790(10) .068(7)
H10C .448(3) .234(3) .7750(10) .081(8)
H10A .588(3) .291(3) .8050(10) .074(8)
H12A .480(3) .637(3) .5260(10) .084(8)
H12B .611(4) .773(4) .5020(10) .112(10)
H12C .533(4) .775(4) .5690(10) .110(10)

loop_
_geom_angle_atom_site_label_1
_geom_angle_atom_site_label_2
_geom_angle_atom_site_label_3
_geom_angle
_geom_angle_publ_flag
Fe C13 O1 175.9(2) yes
Fe C14 O2 178.0(2) yes
Fe C15 O3 176.0(2) yes
Fe C2 C1 99.50(10) yes
Fe C6 C1 93.30(10) yes
Fe C2 C3 70.50(10) yes
Fe C2 C9 126.50(10) yes
Fe C3 C4 98.60(10) yes
Fe C3 C11 115.90(10) yes
Fe C5 C4 93.40(10) yes
Fe C5 C6 72.40(10) yes
O4 C9 O5 123.5(2) yes
O4 C9 C2 121.5(2) yes
O5 C9 C2 115.00(10) yes
O6 C11 O7 122.2(2) yes
O6 C11 C3 125.2(2) yes
O7 C11 C3 112.50(10) yes
C1 C2 C3 111.80(10) yes
C1 C2 C9 115.80(10) yes
C1 C6 C5 113.6(2) yes
C1 C7 C8 109.7(2) yes
C2 C3 Fe 69.10(10) yes
C2 Fe C5 78.60(10) yes
C2 Fe C6 65.60(10) yes
C2 Fe C13 96.80(10) yes
C2 Fe C14 150.20(10) yes
C2 Fe C15 102.30(10) yes
C2 C1 C6 99.80(10) yes
C2 C1 C7 111.40(10) yes
M23* Fe M56* 69.90(10) yes
C2 C3 C4 112.50(10) yes
C2 C3 C11 121.70(10) yes
C3 Fe C2 40.40(10) yes
C3 Fe C5 65.50(10) yes
C3 Fe C6 78.30(10) yes
C3 Fe C13 96.30(10) yes
C3 Fe C14 110.30(10) yes
C3 Fe C15 142.60(10) yes
C3 C2 C9 123.60(10) yes
C3 C4 C5 100.40(10) yes
C3 C4 C8 111.30(10) yes
C4 C3 C11 122.80(10) yes
C4 C5 C6 113.5(2) yes
C4 C8 C7 109.7(2) yes
C5 C6 Fe 71.60(10) yes
C5 Fe C13 157.00(10) yes
C5 Fe C14 83.00(10) yes
C5 Fe C15 113.20(10) yes
C5 C4 C8 109.50(10) yes
C6 Fe C5 36.00(10) yes
C6 Fe C13 158.70(10) yes
C6 Fe C14 110.20(10) yes
C6 Fe C15 82.80(10) yes
C6 C1 C7 109.70(10) yes
C9 O5 C10 115.50(10) yes
C11 O7 C12 115.5(2) yes
C13 Fe C14 91.10(10) yes
C13 Fe C15 89.80(10) yes
C14 Fe C15 106.50(10) yes

loop_
_geom_bond_atom_site_label_1
_geom_bond_atom_site_label_2
_geom_bond_distance
_geom_bond_publ_flag
Fe C13 1.780(2) yes
Fe C14 1.802(2) yes
Fe C15 1.808(2) yes
Fe C2 2.065(2) yes
Fe C6 2.227(2) yes
Fe C3 2.083(2) yes
Fe C5 2.216(2) yes
O1 C13 1.139(2) yes
O2 C14 1.142(2) yes
O3 C15 1.135(3) yes
O4 C9 1.193(2) yes
O5 C9 1.320(2) yes
O5 C10 1.454(2) yes
M23* Fe 1.947(2) yes
O7 C11 1.344(2) yes
O7 C12 1.443(3) yes
C1 C2 1.528(2) yes
C1 C6 1.515(3) yes
C1 C7 1.547(3) yes
C2 C3 1.433(2) yes
C2 C9 1.502(2) yes
C3 C4 1.520(2) yes
C3 C11 1.473(2) yes
C4 C5 1.511(3) yes
C4 C8 1.542(3) yes
C5 C6 1.373(3) yes
C7 C8 1.539(3) yes
M56* Fe 2.113(2) yes
